data_7042874
loop_
_publ_author_name
'Dong, Yuwei'
'Fan, Ruiqing'
'Chen, Wei'
'Wang, Ping'
'Yang, Yulin'

_publ_section_title
;
 A Simple Quinolone Schiff-Base Containing CHEF Based Fluorescence
 &#x2018;turn-on&#x2019; Chemosensor for Distinguishing Zn2+ and Hg2+ with
 High Sensitivity, Selectivity and Reversible
;
_journal_name_full 'Dalton Trans.'
_journal_paper_doi 10.1039/C7DT00956A
_journal_year 2017
_chemical_formula_sum 'C17 H14 Cl2 N2 O Zn'
_chemical_formula_weight 398.59
_chemical_name_systematic
; 
 ? 
;
_space_group_IT_number 14
_symmetry_cell_setting monoclinic
_symmetry_space_group_name_Hall '-P 2ybc'
_symmetry_space_group_name_H-M 'P 1 21/c 1'
_atom_sites_solution_hydrogens geom
_atom_sites_solution_primary direct
_atom_sites_solution_secondary difmap
_audit_creation_method SHELXL-97
_audit_update_record
;
2016-03-09 deposited with the CCDC.
2017-04-10 downloaded from the CCDC.
;
_cell_angle_alpha 90.00
_cell_angle_beta 112.715(11)
_cell_angle_gamma 90.00
_cell_formula_units_Z 4
_cell_length_a 7.4923(18)
_cell_length_b 15.272(4)
_cell_length_c 15.500(4)
_cell_measurement_reflns_used 8376
_cell_measurement_temperature 296(2)
_cell_measurement_theta_max 25.00
_cell_measurement_theta_min 1.95
_cell_volume 1636.0(7)
_computing_cell_refinement 'Bruker SMART'
_computing_data_collection 'Bruker SMART'
_computing_data_reduction 'Bruker SAINT'
_computing_molecular_graphics SHELXP-97
_computing_publication_material SHELXTL
_computing_structure_refinement 'SHELXL-97 (Sheldrick, 1997)'
_computing_structure_solution 'SHELXS-97 (Sheldrick, 1997)'
_diffrn_ambient_temperature 296(2)
_diffrn_measured_fraction_theta_full 0.984
_diffrn_measured_fraction_theta_max 0.984
_diffrn_measurement_device_type 'Bruker Smart APEX CCD area detector'
_diffrn_measurement_method 'phi and omega scans'
_diffrn_radiation_monochromator graphite
_diffrn_radiation_source 'fine-focus sealed tube'
_diffrn_radiation_type MoK\a
_diffrn_radiation_wavelength 0.71073
_diffrn_reflns_av_R_equivalents 0.1327
_diffrn_reflns_av_sigmaI/netI 0.1787
_diffrn_reflns_limit_h_max 8
_diffrn_reflns_limit_h_min -8
_diffrn_reflns_limit_k_max 18
_diffrn_reflns_limit_k_min -16
_diffrn_reflns_limit_l_max 18
_diffrn_reflns_limit_l_min -18
_diffrn_reflns_number 8376
_diffrn_reflns_theta_full 25.00
_diffrn_reflns_theta_max 25.00
_diffrn_reflns_theta_min 1.95
_diffrn_standards_decay_% 0
_diffrn_standards_interval_count 0
_diffrn_standards_interval_time 0
_diffrn_standards_number 0
_exptl_absorpt_coefficient_mu 1.832
_exptl_absorpt_correction_T_max 0.8380
_exptl_absorpt_correction_T_min 0.8101
_exptl_crystal_colour yellow
_exptl_crystal_density_diffrn 1.618
_exptl_crystal_density_method 'not measured'
_exptl_crystal_description block
_exptl_crystal_F_000 808
_exptl_crystal_size_max 0.12
_exptl_crystal_size_mid 0.11
_exptl_crystal_size_min 0.10
_refine_diff_density_max 0.523
_refine_diff_density_min -0.670
_refine_diff_density_rms 0.128
_refine_ls_extinction_method none
_refine_ls_goodness_of_fit_ref 0.844
_refine_ls_hydrogen_treatment mixed
_refine_ls_matrix_type full
_refine_ls_number_parameters 208
_refine_ls_number_reflns 2829
_refine_ls_number_restraints 0
_refine_ls_restrained_S_all 0.844
_refine_ls_R_factor_all 0.1639
_refine_ls_R_factor_gt 0.0549
_refine_ls_shift/su_max 0.001
_refine_ls_shift/su_mean 0.000
_refine_ls_structure_factor_coef Fsqd
_refine_ls_weighting_details 'calc w=1/[\s^2^(Fo^2^)+(0.0449P)^2^+0.0000P] where P=(Fo^2^+2Fc^2^)/3'
_refine_ls_weighting_scheme calc
_refine_ls_wR_factor_gt 0.1011
_refine_ls_wR_factor_ref 0.1268
_reflns_number_gt 1380
_reflns_number_total 2829
_reflns_threshold_expression >2sigma(I)
_cod_data_source_file c7dt00956a2.cif
_cod_data_source_block 1
_cod_depositor_comments
;
The following automatic conversions were performed:

'_symmetry_cell_setting' value 'Monoclinic' changed to 'monoclinic'
according to
/home/data/users/saulius/crontab/automatic-downloads/rss-feeds/RSC/lib/dictionaries/cif_core.dic
dictionary named 'cif_core.dic' version 2.4.2 from 2011-04-26.

Automatic conversion script
Id: cif_fix_values 4973 2017-02-22 13:04:09Z antanas 
;
_cod_original_sg_symbol_H-M 'P21/c   '
_cod_database_code 7042874

loop_
_symmetry_equiv_pos_as_xyz
'x, y, z'
'-x, y+1/2, -z+1/2'
'-x, -y, -z'
'x, -y-1/2, z-1/2'

loop_
_atom_site_label
_atom_site_type_symbol
_atom_site_fract_x
_atom_site_fract_y
_atom_site_fract_z
_atom_site_U_iso_or_equiv
_atom_site_adp_type
_atom_site_occupancy
_atom_site_symmetry_multiplicity
_atom_site_calc_flag
_atom_site_refinement_flags
Zn1 Zn 0.84338(12) 0.15090(5) 0.04763(5) 0.0277(3) Uani 1 1 d .
Cl1 Cl 0.6177(3) 0.22294(12) 0.07943(13) 0.0365(5) Uani 1 1 d .
Cl2 Cl 1.1055(3) 0.22609(13) 0.06021(12) 0.0405(6) Uani 1 1 d .
O1 O 0.7069(7) 0.1937(3) -0.1133(3) 0.0343(13) Uani 1 1 d .
N1 N 0.9493(7) 0.0465(4) 0.1459(4) 0.0258(14) Uani 1 1 d .
N2 N 0.7242(7) 0.0429(4) -0.0358(4) 0.0234(14) Uani 1 1 d .
C1 C 0.8849(9) -0.0316(5) 0.1077(5) 0.0261(17) Uani 1 1 d .
C2 C 0.9278(10) -0.1104(5) 0.1569(5) 0.036(2) Uani 1 1 d .
H2A H 0.8797 -0.1631 0.1270 0.043 Uiso 1 1 calc R
C3 C 1.0448(10) -0.1081(5) 0.2522(5) 0.041(2) Uani 1 1 d .
H3A H 1.0772 -0.1595 0.2871 0.049 Uiso 1 1 calc R
C4 C 1.1112(10) -0.0285(5) 0.2933(5) 0.0332(19) Uani 1 1 d .
C5 C 1.0651(10) 0.0494(5) 0.2408(5) 0.0310(19) Uani 1 1 d .
C6 C 1.2259(11) -0.0204(6) 0.3912(5) 0.048(2) Uani 1 1 d .
H6A H 1.2604 -0.0700 0.4288 0.058 Uiso 1 1 calc R
C7 C 1.2839(12) 0.0595(7) 0.4288(6) 0.057(3) Uani 1 1 d .
H7A H 1.3579 0.0637 0.4925 0.068 Uiso 1 1 calc R
C8 C 1.2370(11) 0.1361(6) 0.3756(5) 0.050(2) Uani 1 1 d .
H8A H 1.2792 0.1900 0.4040 0.060 Uiso 1 1 calc R
C9 C 1.1286(10) 0.1318(5) 0.2813(5) 0.040(2) Uani 1 1 d .
H9 H 1.0978 0.1824 0.2451 0.048 Uiso 1 1 calc R
C10 C 0.7554(9) -0.0316(5) 0.0077(5) 0.0303(19) Uani 1 1 d .
H10A H 0.6984 -0.0829 -0.0228 0.036 Uiso 1 1 calc R
C11 C 0.5965(9) 0.0501(4) -0.1316(4) 0.0215(17) Uani 1 1 d .
C12 C 0.5839(10) 0.1334(4) -0.1711(5) 0.0271(18) Uani 1 1 d .
C13 C 0.4582(9) 0.1497(5) -0.2625(4) 0.0297(17) Uani 1 1 d .
H13A H 0.4497 0.2050 -0.2887 0.036 Uiso 1 1 calc R
C14 C 0.3474(10) 0.0821(5) -0.3127(5) 0.0317(19) Uani 1 1 d .
H14A H 0.2605 0.0925 -0.3735 0.038 Uiso 1 1 calc R
C15 C 0.3599(10) -0.0014(5) -0.2761(5) 0.0323(19) Uani 1 1 d .
H15A H 0.2841 -0.0463 -0.3126 0.039 Uiso 1 1 calc R
C16 C 0.4848(10) -0.0179(5) -0.1855(5) 0.033(2) Uani 1 1 d .
H16A H 0.4944 -0.0739 -0.1605 0.039 Uiso 1 1 calc R
C17 C 0.7022(11) 0.2805(4) -0.1471(5) 0.044(2) Uani 1 1 d .
H17A H 0.6405 0.2807 -0.2141 0.066 Uiso 1 1 calc R
H17B H 0.8320 0.3022 -0.1285 0.066 Uiso 1 1 calc R
H17C H 0.6311 0.3174 -0.1215 0.066 Uiso 1 1 calc R

loop_
_atom_site_aniso_label
_atom_site_aniso_U_11
_atom_site_aniso_U_22
_atom_site_aniso_U_33
_atom_site_aniso_U_23
_atom_site_aniso_U_13
_atom_site_aniso_U_12
Zn1 0.0287(5) 0.0246(5) 0.0285(5) -0.0021(4) 0.0094(4) -0.0018(5)
Cl1 0.0391(12) 0.0304(11) 0.0438(12) -0.0003(9) 0.0201(10) 0.0046(9)
Cl2 0.0344(12) 0.0432(13) 0.0420(12) -0.0080(10) 0.0126(10) -0.0123(10)
O1 0.043(3) 0.025(3) 0.028(3) 0.005(2) 0.008(3) -0.009(3)
N1 0.022(3) 0.031(4) 0.024(3) 0.000(3) 0.008(3) 0.003(3)
N2 0.023(3) 0.026(4) 0.021(3) -0.001(3) 0.007(3) -0.005(3)
C1 0.023(4) 0.026(4) 0.027(4) 0.003(3) 0.007(4) 0.006(4)
C2 0.045(5) 0.027(4) 0.033(5) 0.007(4) 0.014(4) -0.001(4)
C3 0.046(5) 0.028(5) 0.047(5) 0.021(4) 0.017(5) 0.012(4)
C4 0.024(5) 0.047(5) 0.023(4) 0.004(4) 0.003(4) 0.011(4)
C5 0.028(5) 0.039(5) 0.026(4) 0.003(4) 0.011(4) 0.008(4)
C6 0.052(6) 0.059(6) 0.028(5) 0.011(4) 0.009(4) 0.022(5)
C7 0.054(6) 0.088(8) 0.025(5) 0.006(5) 0.013(5) 0.018(6)
C8 0.046(6) 0.055(6) 0.037(5) -0.014(5) 0.002(4) 0.013(5)
C9 0.030(5) 0.048(6) 0.031(5) -0.011(4) 0.000(4) 0.005(4)
C10 0.027(5) 0.034(5) 0.030(4) -0.005(4) 0.011(4) -0.006(4)
C11 0.014(4) 0.025(4) 0.022(4) -0.006(3) 0.004(3) -0.003(3)
C12 0.025(4) 0.021(5) 0.038(5) -0.004(3) 0.015(4) -0.007(3)
C13 0.032(4) 0.032(4) 0.020(4) 0.002(4) 0.004(3) -0.002(4)
C14 0.025(5) 0.047(5) 0.016(4) -0.002(4) 0.000(3) 0.003(4)
C15 0.031(5) 0.029(5) 0.031(5) -0.010(4) 0.004(4) -0.002(4)
C16 0.042(5) 0.022(4) 0.035(5) -0.004(4) 0.016(4) -0.007(4)
C17 0.057(6) 0.020(4) 0.046(5) 0.005(4) 0.010(4) -0.010(4)

loop_
_atom_type_symbol
_atom_type_description
_atom_type_scat_dispersion_real
_atom_type_scat_dispersion_imag
_atom_type_scat_source
C C 0.0033 0.0016 'International Tables Vol C Tables 4.2.6.8 and 6.1.1.4'
H H 0.0000 0.0000 'International Tables Vol C Tables 4.2.6.8 and 6.1.1.4'
Cl Cl 0.1484 0.1585 'International Tables Vol C Tables 4.2.6.8 and 6.1.1.4'
N N 0.0061 0.0033 'International Tables Vol C Tables 4.2.6.8 and 6.1.1.4'
O O 0.0106 0.0060 'International Tables Vol C Tables 4.2.6.8 and 6.1.1.4'
Zn Zn 0.2839 1.4301 'International Tables Vol C Tables 4.2.6.8 and 6.1.1.4'

loop_
_geom_angle_atom_site_label_1
_geom_angle_atom_site_label_2
_geom_angle_atom_site_label_3
_geom_angle
N2 Zn1 N1 78.6(2)
N2 Zn1 Cl2 128.33(16)
N1 Zn1 Cl2 104.57(15)
N2 Zn1 Cl1 110.51(15)
N1 Zn1 Cl1 108.40(15)
Cl2 Zn1 Cl1 116.56(8)
N2 Zn1 O1 70.08(18)
N1 Zn1 O1 147.08(19)
Cl2 Zn1 O1 87.57(12)
Cl1 Zn1 O1 92.32(13)
C12 O1 C17 118.3(5)
C12 O1 Zn1 114.1(4)
C17 O1 Zn1 125.3(4)
C1 N1 C5 118.0(6)
C1 N1 Zn1 112.2(4)
C5 N1 Zn1 129.8(5)
C10 N2 C11 121.5(6)
C10 N2 Zn1 115.2(4)
C11 N2 Zn1 122.8(4)
N1 C1 C2 124.0(6)
N1 C1 C10 116.3(6)
C2 C1 C10 119.6(7)
C1 C2 C3 118.4(7)
C1 C2 H2A 120.8
C3 C2 H2A 120.8
C4 C3 C2 118.6(7)
C4 C3 H3A 120.7
C2 C3 H3A 120.7
C3 C4 C5 121.0(6)
C3 C4 C6 122.0(7)
C5 C4 C6 117.0(7)
N1 C5 C4 120.0(7)
N1 C5 C9 117.8(7)
C4 C5 C9 122.2(7)
C7 C6 C4 119.8(8)
C7 C6 H6A 120.1
C4 C6 H6A 120.1
C6 C7 C8 122.5(8)
C6 C7 H7A 118.7
C8 C7 H7A 118.7
C9 C8 C7 120.0(8)
C9 C8 H8A 120.0
C7 C8 H8A 120.0
C8 C9 C5 118.6(8)
C8 C9 H9 120.7
C5 C9 H9 120.7
N2 C10 C1 117.3(6)
N2 C10 H10A 121.3
C1 C10 H10A 121.3
C16 C11 C12 119.5(6)
C16 C11 N2 125.0(6)
C12 C11 N2 115.5(6)
O1 C12 C13 124.7(6)
O1 C12 C11 114.3(6)
C13 C12 C11 121.0(6)
C14 C13 C12 118.1(7)
C14 C13 H13A 121.0
C12 C13 H13A 121.0
C13 C14 C15 122.2(6)
C13 C14 H14A 118.9
C15 C14 H14A 118.9
C16 C15 C14 119.9(7)
C16 C15 H15A 120.1
C14 C15 H15A 120.1
C15 C16 C11 119.3(7)
C15 C16 H16A 120.3
C11 C16 H16A 120.3
O1 C17 H17A 109.5
O1 C17 H17B 109.5
H17A C17 H17B 109.5
O1 C17 H17C 109.5
H17A C17 H17C 109.5
H17B C17 H17C 109.5

loop_
_geom_bond_atom_site_label_1
_geom_bond_atom_site_label_2
_geom_bond_distance
Zn1 N2 2.073(5)
Zn1 N1 2.135(5)
Zn1 Cl2 2.218(2)
Zn1 Cl1 2.226(2)
Zn1 O1 2.393(4)
O1 C12 1.365(7)
O1 C17 1.421(7)
N1 C1 1.337(8)
N1 C5 1.389(8)
N2 C10 1.296(8)
N2 C11 1.427(8)
C1 C2 1.394(9)
C1 C10 1.477(9)
C2 C3 1.396(9)
C2 H2A 0.9300
C3 C4 1.374(9)
C3 H3A 0.9300
C4 C5 1.407(9)
C4 C6 1.432(9)
C5 C9 1.406(9)
C6 C7 1.350(10)
C6 H6A 0.9300
C7 C8 1.396(10)
C7 H7A 0.9300
C8 C9 1.371(9)
C8 H8A 0.9300
C9 H9 0.9300
C10 H10A 0.9300
C11 C16 1.392(8)
C11 C12 1.398(9)
C12 C13 1.387(8)
C13 C14 1.364(8)
C13 H13A 0.9300
C14 C15 1.384(9)
C14 H14A 0.9300
C15 C16 1.377(8)
C15 H15A 0.9300
C16 H16A 0.9300
C17 H17A 0.9600
C17 H17B 0.9600
C17 H17C 0.9600
